data_4350551
loop_
_publ_author_name
'Mezei, Gellert'
'Raptis, Raphael G.'
'Telser, Joshua'

_publ_section_title
;
 Trinuclear, antiferromagnetically coupled Cu(II) complex with an EPR
 spectrum of mononuclear Cu(II): effect of alcoholic solvents.
;
_journal_issue 22
_journal_name_full 'Inorganic chemistry'
_journal_page_first 8841
_journal_page_last 8843
_journal_paper_doi 10.1021/ic061186r
_journal_volume 45
_journal_year 2006
_chemical_formula_sum 'C48 H49 Cl3 Cu3 N10 O10 P2'
_chemical_formula_weight 1284.88
_space_group_IT_number 2
_space_group_name_Hall '-P 1'
_space_group_name_H-M_alt 'P -1'
_symmetry_cell_setting triclinic
_symmetry_space_group_name_H-M 'P -1'
_atom_sites_solution_hydrogens geom
_atom_sites_solution_primary direct
_atom_sites_solution_secondary difmap
_audit_creation_method SHELXL-97
_cell_angle_alpha 114.253(2)
_cell_angle_beta 97.668(2)
_cell_angle_gamma 91.018(2)
_cell_formula_units_Z 2
_cell_length_a 10.2032(10)
_cell_length_b 17.2968(17)
_cell_length_c 17.3698(17)
_cell_measurement_temperature 293(2)
_cell_volume 2761.0(5)
_computing_cell_refinement 'BRUKER SMART-NT V5.0'
_computing_data_collection 'BRUKER SMART-NT V5.0'
_computing_data_reduction 'BRUKER SAINT-NT V5/6.0'
_computing_molecular_graphics 'BRUKER SHELXTL-NT V5.1'
_computing_publication_material 'BRUKER SHELXTL-NT V5.1'
_computing_structure_refinement 'SHELXL-97 (Sheldrick, 1997)'
_computing_structure_solution 'SHELXS-97 (Sheldrick, 1990)'
_diffrn_ambient_temperature 293(2)
_diffrn_measured_fraction_theta_full 0.994
_diffrn_measured_fraction_theta_max 0.994
_diffrn_measurement_device_type 'Bruker AXS SMART CCD area detector'
_diffrn_measurement_method 'phi and omega scans'
_diffrn_radiation_monochromator graphite
_diffrn_radiation_source 'fine-focus sealed tube'
_diffrn_radiation_type MoK\a
_diffrn_radiation_wavelength 0.71073
_diffrn_reflns_av_R_equivalents 0.0232
_diffrn_reflns_av_sigmaI/netI 0.0336
_diffrn_reflns_limit_h_max 11
_diffrn_reflns_limit_h_min -10
_diffrn_reflns_limit_k_max 16
_diffrn_reflns_limit_k_min -19
_diffrn_reflns_limit_l_max 19
_diffrn_reflns_limit_l_min -19
_diffrn_reflns_number 12203
_diffrn_reflns_theta_full 23.31
_diffrn_reflns_theta_max 23.31
_diffrn_reflns_theta_min 2.02
_exptl_absorpt_coefficient_mu 1.412
_exptl_absorpt_correction_type none
_exptl_crystal_colour blue-green
_exptl_crystal_density_diffrn 1.546
_exptl_crystal_density_method 'not measured'
_exptl_crystal_description fragment
_exptl_crystal_F_000 1310
_exptl_crystal_size_max 0.35
_exptl_crystal_size_mid 0.20
_exptl_crystal_size_min 0.10
_refine_diff_density_max 0.505
_refine_diff_density_min -0.348
_refine_diff_density_rms 0.053
_refine_ls_extinction_method none
_refine_ls_goodness_of_fit_ref 1.013
_refine_ls_hydrogen_treatment mixed
_refine_ls_matrix_type full
_refine_ls_number_parameters 692
_refine_ls_number_reflns 7934
_refine_ls_number_restraints 2
_refine_ls_restrained_S_all 1.013
_refine_ls_R_factor_all 0.0480
_refine_ls_R_factor_gt 0.0326
_refine_ls_shift/su_max 0.001
_refine_ls_shift/su_mean 0.000
_refine_ls_structure_factor_coef Fsqd
_refine_ls_weighting_details 'calc w=1/[\s^2^(Fo^2^)+(0.0436P)^2^+0.9714P] where P=(Fo^2^+2Fc^2^)/3''
_refine_ls_weighting_scheme calc
_refine_ls_wR_factor_gt 0.0765
_refine_ls_wR_factor_ref 0.0834
_reflns_number_gt 6249
_reflns_number_total 7934
_reflns_threshold_expression >2sigma(I)
_cod_data_source_file ic061186rsi20060925_114212.cif
_cod_data_source_block '[PPN][Cu3(mu3-OH)(mu-4-O2N-pz)3Cl3(MeOH)].2MeOH,_(4b).'
_cod_depositor_comments
;
The following automatic conversions were performed:

data item '_symmetry_cell_setting' value 'Triclinic' was changed to
'triclinic' in accordance with the
/home/saulius/struct/COD-crude-data/automatic-downloads/DataCite-retrospective/ACS/depositions/lib/dictionaries/cif_core.dic
dictionary named 'cif_core.dic' version 2.4.2 last updated on
2011-04-26.

Automatic conversion script
Id: cif_fix_values 6909 2019-04-08 15:41:33Z antanas 
;
_cod_original_sg_symbol_H-M P-1
_cod_database_code 4350551

loop_
_symmetry_equiv_pos_as_xyz
'x, y, z'
'-x, -y, -z'

loop_
_atom_site_label
_atom_site_type_symbol
_atom_site_fract_x
_atom_site_fract_y
_atom_site_fract_z
_atom_site_U_iso_or_equiv
_atom_site_adp_type
_atom_site_occupancy
_atom_site_symmetry_multiplicity
_atom_site_calc_flag
_atom_site_refinement_flags
Cu1 Cu 0.08187(4) 0.02968(2) 0.92965(2) 0.03981(12) Uani 1 1 d .
Cu2 Cu 0.34140(4) -0.02620(2) 1.03347(2) 0.03998(12) Uani 1 1 d .
Cu3 Cu 0.27125(4) 0.17850(2) 1.10425(2) 0.04303(12) Uani 1 1 d .
Cl1 Cl -0.13694(8) -0.01575(5) 0.86926(6) 0.0487(2) Uani 1 1 d .
Cl2 Cl 0.46835(9) -0.12775(5) 1.04973(6) 0.0534(2) Uani 1 1 d .
Cl3 Cl 0.26530(12) 0.29774(6) 1.22173(6) 0.0795(4) Uani 1 1 d .
P1 P 0.40351(8) 0.70915(5) 0.35781(5) 0.0360(2) Uani 1 1 d .
P2 P 0.58174(8) 0.58299(5) 0.25518(5) 0.0383(2) Uani 1 1 d .
O1 O 0.2635(2) 0.06609(13) 1.00230(13) 0.0385(5) Uani 1 1 d D
O2 O 0.1713(3) 0.0506(2) 0.82021(19) 0.0760(8) Uani 1 1 d D
O3 O 0.0369(3) -0.32681(18) 0.6936(2) 0.0829(9) Uani 1 1 d .
O4 O 0.1701(4) -0.36659(19) 0.7746(2) 0.1091(13) Uani 1 1 d .
O5 O 0.7701(3) 0.1067(2) 1.32198(18) 0.0812(9) Uani 1 1 d .
O6 O 0.7329(3) 0.2394(2) 1.35886(17) 0.0778(9) Uani 1 1 d .
O7 O -0.0668(4) 0.41165(19) 1.0290(2) 0.1041(12) Uani 1 1 d .
O8 O -0.2032(4) 0.3166(2) 0.9304(2) 0.1062(13) Uani 1 1 d .
O9 O 0.8461(4) 0.9617(3) 0.4119(3) 0.1365(16) Uani 1 1 d .
H9A H 0.8693 0.9689 0.3717 0.205 Uiso 1 1 calc R
O10 O 0.0084(6) 0.1073(4) 0.4871(4) 0.167(2) Uani 1 1 d .
H10 H -0.0394 0.0710 0.4458 0.251 Uiso 1 1 calc R
N1 N 0.1287(3) -0.08809(16) 0.88812(17) 0.0422(7) Uani 1 1 d .
N2 N 0.2319(3) -0.11110(16) 0.93158(16) 0.0404(6) Uani 1 1 d .
N3 N 0.4548(3) 0.06279(16) 1.13083(17) 0.0417(7) Uani 1 1 d .
N4 N 0.4298(3) 0.14698(16) 1.15622(16) 0.0422(7) Uani 1 1 d .
N5 N 0.1266(3) 0.20962(16) 1.04065(17) 0.0453(7) Uani 1 1 d .
N6 N 0.0405(3) 0.14854(16) 0.97619(16) 0.0423(7) Uani 1 1 d .
N7 N 0.1139(4) -0.3121(2) 0.7585(2) 0.0666(9) Uani 1 1 d .
N8 N 0.7078(3) 0.1637(2) 1.31221(19) 0.0580(8) Uani 1 1 d .
N9 N -0.1051(4) 0.3380(2) 0.9848(2) 0.0656(9) Uani 1 1 d .
N10 N 0.4934(3) 0.66046(17) 0.28957(17) 0.0444(7) Uani 1 1 d .
C1 C 0.2376(4) -0.1946(2) 0.8912(2) 0.0473(9) Uani 1 1 d .
H1 H 0.2976 -0.2269 0.9076 0.057 Uiso 1 1 calc R
C2 C 0.1399(3) -0.2254(2) 0.8209(2) 0.0464(9) Uani 1 1 d .
C3 C 0.0736(3) -0.1569(2) 0.8213(2) 0.0472(9) Uani 1 1 d .
H3 H 0.0019 -0.1586 0.7813 0.057 Uiso 1 1 calc R
C4 C 0.5192(3) 0.1934(2) 1.2236(2) 0.0460(8) Uani 1 1 d .
H4 H 0.5250 0.2523 1.2530 0.055 Uiso 1 1 calc R
C5 C 0.6014(3) 0.1399(2) 1.2426(2) 0.0438(8) Uani 1 1 d .
C6 C 0.5587(3) 0.0588(2) 1.1837(2) 0.0462(8) Uani 1 1 d .
H6 H 0.5962 0.0094 1.1813 0.055 Uiso 1 1 calc R
C7 C -0.0536(4) 0.1871(2) 0.9488(2) 0.0498(9) Uani 1 1 d .
H7 H -0.1250 0.1601 0.9056 0.060 Uiso 1 1 calc R
C8 C -0.0283(3) 0.2736(2) 0.9946(2) 0.0466(9) Uani 1 1 d .
C9 C 0.0853(4) 0.2855(2) 1.0516(2) 0.0540(10) Uani 1 1 d .
H9 H 0.1264 0.3378 1.0912 0.065 Uiso 1 1 calc R
C10 C 0.1975(6) 0.1274(4) 0.8157(4) 0.114(2) Uani 1 1 d .
H10A H 0.1193 0.1419 0.7888 0.171 Uiso 1 1 calc R
H10B H 0.2680 0.1225 0.7828 0.171 Uiso 1 1 calc R
H10C H 0.2235 0.1711 0.8723 0.171 Uiso 1 1 calc R
C11 C 0.7100(6) 0.9626(4) 0.4066(4) 0.121(2) Uani 1 1 d .
H11A H 0.6874 0.9910 0.4629 0.181 Uiso 1 1 calc R
H11B H 0.6703 0.9052 0.3806 0.181 Uiso 1 1 calc R
H11C H 0.6777 0.9921 0.3725 0.181 Uiso 1 1 calc R
C12 C 0.0595(6) 0.1649(5) 0.4643(5) 0.132(2) Uani 1 1 d .
H12A H 0.1309 0.1992 0.5077 0.198 Uiso 1 1 calc R
H12B H -0.0081 0.2005 0.4576 0.198 Uiso 1 1 calc R
H12C H 0.0924 0.1364 0.4112 0.198 Uiso 1 1 calc R
C13 C 0.3319(3) 0.78967(19) 0.3288(2) 0.0384(8) Uani 1 1 d .
C14 C 0.2337(3) 0.8360(2) 0.3701(2) 0.0474(9) Uani 1 1 d .
H14 H 0.2037 0.8257 0.4136 0.057 Uiso 1 1 calc R
C15 C 0.1798(4) 0.8977(2) 0.3469(3) 0.0583(10) Uani 1 1 d .
H15 H 0.1135 0.9287 0.3746 0.070 Uiso 1 1 calc R
C16 C 0.2245(4) 0.9129(2) 0.2830(3) 0.0600(11) Uani 1 1 d .
H16 H 0.1885 0.9545 0.2676 0.072 Uiso 1 1 calc R
C17 C 0.3211(4) 0.8676(3) 0.2418(3) 0.0627(11) Uani 1 1 d .
H17 H 0.3507 0.8782 0.1984 0.075 Uiso 1 1 calc R
C18 C 0.3751(4) 0.8059(2) 0.2645(2) 0.0498(9) Uani 1 1 d .
H18 H 0.4411 0.7751 0.2363 0.060 Uiso 1 1 calc R
C19 C 0.4930(3) 0.7634(2) 0.4654(2) 0.0400(8) Uani 1 1 d .
C20 C 0.5461(3) 0.7162(3) 0.5079(2) 0.0531(9) Uani 1 1 d .
H20 H 0.5321 0.6572 0.4820 0.064 Uiso 1 1 calc R
C21 C 0.6194(4) 0.7559(3) 0.5883(2) 0.0658(11) Uani 1 1 d .
H21 H 0.6567 0.7236 0.6158 0.079 Uiso 1 1 calc R
C22 C 0.6376(4) 0.8420(3) 0.6275(3) 0.0733(13) Uani 1 1 d .
H22 H 0.6869 0.8686 0.6819 0.088 Uiso 1 1 calc R
C23 C 0.5833(4) 0.8899(3) 0.5871(3) 0.0780(13) Uani 1 1 d .
H23 H 0.5940 0.9490 0.6146 0.094 Uiso 1 1 calc R
C24 C 0.5127(4) 0.8508(2) 0.5054(2) 0.0615(10) Uani 1 1 d .
H24 H 0.4784 0.8835 0.4775 0.074 Uiso 1 1 calc R
C25 C 0.2718(3) 0.64254(19) 0.3640(2) 0.0371(7) Uani 1 1 d .
C26 C 0.2292(4) 0.5656(2) 0.2964(2) 0.0558(10) Uani 1 1 d .
H26 H 0.2682 0.5485 0.2471 0.067 Uiso 1 1 calc R
C27 C 0.1293(4) 0.5136(2) 0.3011(3) 0.0668(12) Uani 1 1 d .
H27 H 0.1020 0.4616 0.2553 0.080 Uiso 1 1 calc R
C28 C 0.0706(4) 0.5384(2) 0.3725(3) 0.0614(11) Uani 1 1 d .
H28 H 0.0037 0.5029 0.3753 0.074 Uiso 1 1 calc R
C29 C 0.1095(4) 0.6154(2) 0.4405(3) 0.0563(10) Uani 1 1 d .
H29 H 0.0681 0.6326 0.4888 0.068 Uiso 1 1 calc R
C30 C 0.2110(3) 0.6671(2) 0.4363(2) 0.0472(9) Uani 1 1 d .
H30 H 0.2387 0.7189 0.4824 0.057 Uiso 1 1 calc R
C31 C 0.7364(3) 0.6222(2) 0.2407(2) 0.0402(8) Uani 1 1 d .
C32 C 0.7811(4) 0.7063(2) 0.2878(2) 0.0583(10) Uani 1 1 d .
H32 H 0.7295 0.7425 0.3255 0.070 Uiso 1 1 calc R
C33 C 0.9009(4) 0.7378(3) 0.2799(3) 0.0676(11) Uani 1 1 d .
H33 H 0.9308 0.7945 0.3131 0.081 Uiso 1 1 calc R
C34 C 0.9760(4) 0.6857(3) 0.2230(3) 0.0623(11) Uani 1 1 d .
H34 H 1.0562 0.7072 0.2167 0.075 Uiso 1 1 calc R
C35 C 0.9333(4) 0.6025(3) 0.1756(2) 0.0644(11) Uani 1 1 d .
H35 H 0.9841 0.5674 0.1365 0.077 Uiso 1 1 calc R
C36 C 0.8148(4) 0.5695(2) 0.1851(2) 0.0534(9) Uani 1 1 d .
H36 H 0.7881 0.5120 0.1541 0.064 Uiso 1 1 calc R
C37 C 0.5006(3) 0.5042(2) 0.1543(2) 0.0424(8) Uani 1 1 d .
C38 C 0.3998(4) 0.5276(2) 0.1079(2) 0.0511(9) Uani 1 1 d .
H38 H 0.3755 0.5833 0.1296 0.061 Uiso 1 1 calc R
C39 C 0.3359(4) 0.4690(3) 0.0302(2) 0.0661(11) Uani 1 1 d .
H39 H 0.2672 0.4846 0.0000 0.079 Uiso 1 1 calc R
C40 C 0.3739(5) 0.3878(3) -0.0023(3) 0.0744(13) Uani 1 1 d .
H40 H 0.3308 0.3484 -0.0550 0.089 Uiso 1 1 calc R
C41 C 0.4740(5) 0.3634(2) 0.0412(3) 0.0704(12) Uani 1 1 d .
H41 H 0.4993 0.3080 0.0180 0.084 Uiso 1 1 calc R
C42 C 0.5377(4) 0.4216(2) 0.1202(2) 0.0570(10) Uani 1 1 d .
H42 H 0.6055 0.4052 0.1503 0.068 Uiso 1 1 calc R
C43 C 0.6183(3) 0.5323(2) 0.3267(2) 0.0444(8) Uani 1 1 d .
C44 C 0.5289(4) 0.4723(2) 0.3275(2) 0.0576(10) Uani 1 1 d .
H44 H 0.4537 0.4526 0.2861 0.069 Uiso 1 1 calc R
C45 C 0.5494(5) 0.4414(3) 0.3887(3) 0.0716(12) Uani 1 1 d .
H45 H 0.4889 0.4004 0.3884 0.086 Uiso 1 1 calc R
C46 C 0.6595(5) 0.4711(3) 0.4503(3) 0.0809(14) Uani 1 1 d .
H46 H 0.6723 0.4509 0.4926 0.097 Uiso 1 1 calc R
C47 C 0.7504(4) 0.5298(3) 0.4505(3) 0.0788(14) Uani 1 1 d .
H47 H 0.8251 0.5490 0.4923 0.095 Uiso 1 1 calc R
C48 C 0.7314(4) 0.5608(3) 0.3883(2) 0.0621(11) Uani 1 1 d .
H48 H 0.7937 0.6003 0.3878 0.075 Uiso 1 1 calc R
H1O H 0.3105 0.0748 0.9728 0.053(12) Uiso 1 1 d RD
H2 H 0.1571 0.0064 0.7775 0.11(2) Uiso 1 1 d RD

loop_
_atom_site_aniso_label
_atom_site_aniso_U_11
_atom_site_aniso_U_22
_atom_site_aniso_U_33
_atom_site_aniso_U_23
_atom_site_aniso_U_13
_atom_site_aniso_U_12
Cu1 0.0417(2) 0.0307(2) 0.0390(2) 0.00842(18) -0.00021(18) 0.00370(17)
Cu2 0.0434(2) 0.0329(2) 0.0385(2) 0.01156(18) 0.00024(18) 0.00404(17)
Cu3 0.0458(2) 0.0342(2) 0.0382(2) 0.00669(18) -0.00208(19) 0.00470(18)
Cl1 0.0401(5) 0.0462(5) 0.0499(5) 0.0114(4) 0.0032(4) 0.0007(4)
Cl2 0.0572(5) 0.0424(5) 0.0579(6) 0.0203(4) 0.0009(4) 0.0105(4)
Cl3 0.0901(8) 0.0556(6) 0.0541(6) -0.0081(5) -0.0171(6) 0.0265(6)
P1 0.0350(5) 0.0339(4) 0.0357(5) 0.0110(4) 0.0054(4) 0.0031(4)
P2 0.0385(5) 0.0367(5) 0.0385(5) 0.0137(4) 0.0076(4) 0.0073(4)
O1 0.0431(13) 0.0340(12) 0.0341(12) 0.0111(10) 0.0028(11) 0.0009(9)
O2 0.099(2) 0.072(2) 0.0615(19) 0.0269(18) 0.0289(16) 0.0243(17)
O3 0.083(2) 0.0529(18) 0.073(2) -0.0060(15) -0.0080(18) -0.0089(15)
O4 0.115(3) 0.0362(17) 0.133(3) 0.0045(18) -0.022(2) 0.0144(18)
O5 0.077(2) 0.090(2) 0.0617(19) 0.0245(17) -0.0190(15) 0.0168(18)
O6 0.076(2) 0.075(2) 0.0482(16) -0.0023(15) -0.0114(14) -0.0005(16)
O7 0.129(3) 0.0427(18) 0.113(3) 0.0136(18) -0.015(2) 0.0297(18)
O8 0.099(3) 0.075(2) 0.115(3) 0.023(2) -0.033(2) 0.0369(19)
O9 0.111(3) 0.095(3) 0.185(5) 0.034(3) 0.046(3) 0.007(2)
O10 0.164(5) 0.128(4) 0.181(5) 0.036(4) 0.030(4) -0.035(3)
N1 0.0466(17) 0.0300(15) 0.0428(16) 0.0094(13) 0.0026(13) 0.0022(12)
N2 0.0440(16) 0.0330(15) 0.0407(16) 0.0117(13) 0.0070(13) 0.0051(12)
N3 0.0413(16) 0.0381(16) 0.0395(16) 0.0111(13) 0.0027(13) 0.0042(12)
N4 0.0400(16) 0.0391(16) 0.0370(16) 0.0074(13) -0.0006(13) 0.0019(13)
N5 0.0513(17) 0.0329(15) 0.0403(16) 0.0069(13) -0.0028(14) 0.0052(13)
N6 0.0456(16) 0.0336(15) 0.0395(16) 0.0079(13) 0.0031(13) 0.0058(13)
N7 0.065(2) 0.0348(19) 0.076(3) 0.0004(18) 0.006(2) 0.0007(17)
N8 0.0464(19) 0.077(2) 0.0366(18) 0.0112(18) 0.0018(14) 0.0053(18)
N9 0.075(2) 0.049(2) 0.066(2) 0.0180(18) 0.0065(19) 0.0232(18)
N10 0.0462(16) 0.0433(16) 0.0427(16) 0.0148(13) 0.0126(13) 0.0123(13)
C1 0.055(2) 0.0323(19) 0.053(2) 0.0142(17) 0.0157(18) 0.0052(16)
C2 0.050(2) 0.0296(18) 0.049(2) 0.0063(16) 0.0083(17) -0.0007(16)
C3 0.045(2) 0.038(2) 0.046(2) 0.0082(17) -0.0022(16) -0.0042(16)
C4 0.044(2) 0.044(2) 0.0374(19) 0.0063(16) 0.0029(16) -0.0018(16)
C5 0.0399(19) 0.054(2) 0.0293(18) 0.0100(16) 0.0027(15) 0.0051(17)
C6 0.041(2) 0.054(2) 0.040(2) 0.0169(18) 0.0031(16) 0.0123(16)
C7 0.050(2) 0.043(2) 0.046(2) 0.0112(17) -0.0030(17) 0.0108(17)
C8 0.054(2) 0.037(2) 0.045(2) 0.0129(16) 0.0073(17) 0.0162(16)
C9 0.065(2) 0.033(2) 0.056(2) 0.0124(17) 0.004(2) 0.0093(17)
C10 0.144(5) 0.127(5) 0.129(5) 0.096(4) 0.065(4) 0.050(4)
C11 0.111(5) 0.110(5) 0.134(5) 0.036(4) 0.043(4) 0.008(4)
C12 0.084(4) 0.163(7) 0.163(6) 0.085(6) 0.011(4) -0.015(4)
C13 0.0407(19) 0.0326(17) 0.0356(18) 0.0100(14) -0.0004(15) -0.0029(14)
C14 0.044(2) 0.042(2) 0.058(2) 0.0210(17) 0.0115(17) 0.0070(16)
C15 0.049(2) 0.043(2) 0.076(3) 0.019(2) 0.006(2) 0.0109(17)
C16 0.070(3) 0.043(2) 0.062(3) 0.024(2) -0.013(2) -0.002(2)
C17 0.082(3) 0.059(2) 0.051(2) 0.030(2) 0.001(2) -0.006(2)
C18 0.057(2) 0.046(2) 0.043(2) 0.0144(17) 0.0096(17) 0.0033(17)
C19 0.0324(17) 0.048(2) 0.0354(18) 0.0126(16) 0.0067(14) -0.0030(15)
C20 0.052(2) 0.061(2) 0.047(2) 0.0239(19) 0.0043(18) -0.0026(18)
C21 0.057(3) 0.093(3) 0.050(2) 0.036(2) -0.003(2) -0.010(2)
C22 0.057(3) 0.102(4) 0.041(2) 0.015(3) -0.004(2) -0.023(3)
C23 0.077(3) 0.065(3) 0.062(3) 0.004(2) -0.009(2) -0.017(2)
C24 0.064(3) 0.050(2) 0.054(2) 0.0104(19) -0.005(2) -0.0077(19)
C25 0.0340(17) 0.0334(18) 0.0416(19) 0.0141(15) 0.0030(15) 0.0017(14)
C26 0.050(2) 0.045(2) 0.059(2) 0.0058(19) 0.0146(18) -0.0035(18)
C27 0.054(2) 0.039(2) 0.086(3) 0.004(2) 0.017(2) -0.0036(18)
C28 0.043(2) 0.050(2) 0.095(3) 0.033(2) 0.013(2) -0.0021(18)
C29 0.048(2) 0.062(2) 0.063(2) 0.027(2) 0.0165(19) 0.0004(19)
C30 0.048(2) 0.047(2) 0.045(2) 0.0175(17) 0.0050(17) -0.0015(17)
C31 0.0400(19) 0.0412(19) 0.0385(18) 0.0163(16) 0.0044(15) 0.0033(15)
C32 0.058(2) 0.045(2) 0.065(3) 0.0130(19) 0.018(2) 0.0040(18)
C33 0.063(3) 0.055(2) 0.077(3) 0.021(2) 0.009(2) -0.010(2)
C34 0.048(2) 0.077(3) 0.061(3) 0.028(2) 0.008(2) -0.011(2)
C35 0.048(2) 0.077(3) 0.056(2) 0.012(2) 0.0183(19) 0.005(2)
C36 0.049(2) 0.050(2) 0.052(2) 0.0105(18) 0.0114(18) 0.0040(17)
C37 0.0414(19) 0.0398(19) 0.0418(19) 0.0121(16) 0.0087(16) 0.0034(15)
C38 0.055(2) 0.049(2) 0.046(2) 0.0168(18) 0.0063(18) 0.0103(18)
C39 0.065(3) 0.073(3) 0.050(2) 0.019(2) -0.006(2) 0.005(2)
C40 0.088(3) 0.063(3) 0.049(2) 0.005(2) -0.008(2) -0.012(2)
C41 0.092(3) 0.042(2) 0.062(3) 0.006(2) 0.010(2) 0.008(2)
C42 0.067(3) 0.042(2) 0.055(2) 0.0135(19) 0.0055(19) 0.0117(18)
C43 0.043(2) 0.046(2) 0.046(2) 0.0201(17) 0.0112(16) 0.0120(16)
C44 0.066(3) 0.050(2) 0.058(2) 0.022(2) 0.013(2) 0.0016(19)
C45 0.086(3) 0.068(3) 0.080(3) 0.047(3) 0.023(3) 0.008(2)
C46 0.083(3) 0.111(4) 0.086(3) 0.074(3) 0.028(3) 0.032(3)
C47 0.055(3) 0.124(4) 0.081(3) 0.067(3) 0.006(2) 0.018(3)
C48 0.044(2) 0.089(3) 0.072(3) 0.053(2) 0.007(2) 0.008(2)

loop_
_atom_type_symbol
_atom_type_description
_atom_type_scat_dispersion_real
_atom_type_scat_dispersion_imag
_atom_type_scat_source
C C 0.0033 0.0016 'International Tables Vol C Tables 4.2.6.8 and 6.1.1.4'
H H 0.0000 0.0000 'International Tables Vol C Tables 4.2.6.8 and 6.1.1.4'
Cl Cl 0.1484 0.1585 'International Tables Vol C Tables 4.2.6.8 and 6.1.1.4'
Cu Cu 0.3201 1.2651 'International Tables Vol C Tables 4.2.6.8 and 6.1.1.4'
N N 0.0061 0.0033 'International Tables Vol C Tables 4.2.6.8 and 6.1.1.4'
O O 0.0106 0.0060 'International Tables Vol C Tables 4.2.6.8 and 6.1.1.4'
P P 0.1023 0.0942 'International Tables Vol C Tables 4.2.6.8 and 6.1.1.4'

loop_
_geom_angle_atom_site_label_1
_geom_angle_atom_site_label_2
_geom_angle_atom_site_label_3
_geom_angle
N6 Cu1 N1 177.31(11)
N6 Cu1 O1 89.04(10)
N1 Cu1 O1 88.62(10)
N6 Cu1 Cl1 91.49(8)
N1 Cu1 Cl1 90.54(8)
O1 Cu1 Cl1 168.77(7)
N6 Cu1 O2 89.12(11)
N1 Cu1 O2 92.15(11)
O1 Cu1 O2 88.58(10)
Cl1 Cu1 O2 102.64(8)
N2 Cu2 N3 176.06(11)
N2 Cu2 O1 88.87(9)
N3 Cu2 O1 88.45(10)
N2 Cu2 Cl2 91.63(8)
N3 Cu2 Cl2 90.27(8)
O1 Cu2 Cl2 165.90(7)
N5 Cu3 N4 172.35(12)
N5 Cu3 O1 88.18(10)
N4 Cu3 O1 88.46(10)
N5 Cu3 Cl3 91.61(8)
N4 Cu3 Cl3 92.39(8)
O1 Cu3 Cl3 174.56(8)
N10 P1 C25 113.91(15)
N10 P1 C13 107.10(15)
C25 P1 C13 108.70(15)
N10 P1 C19 113.95(15)
C25 P1 C19 106.07(14)
C13 P1 C19 106.81(15)
N10 P2 C31 107.99(15)
N10 P2 C37 110.11(15)
C31 P2 C37 109.08(15)
N10 P2 C43 113.71(15)
C31 P2 C43 107.73(15)
C37 P2 C43 108.13(16)
Cu3 O1 Cu1 113.45(10)
Cu3 O1 Cu2 112.66(10)
Cu1 O1 Cu2 113.12(10)
C10 O2 Cu1 127.1(3)
C3 N1 N2 108.6(3)
C3 N1 Cu1 130.5(2)
N2 N1 Cu1 120.90(19)
C1 N2 N1 107.9(3)
C1 N2 Cu2 131.2(2)
N1 N2 Cu2 120.98(19)
C6 N3 N4 107.9(3)
C6 N3 Cu2 131.7(2)
N4 N3 Cu2 120.44(19)
C4 N4 N3 108.2(3)
C4 N4 Cu3 130.7(2)
N3 N4 Cu3 120.53(19)
C9 N5 N6 108.3(3)
C9 N5 Cu3 130.7(2)
N6 N5 Cu3 120.85(19)
C7 N6 N5 108.1(3)
C7 N6 Cu1 130.7(2)
N5 N6 Cu1 120.4(2)
O3 N7 O4 124.1(3)
O3 N7 C2 118.3(4)
O4 N7 C2 117.7(4)
O6 N8 O5 123.5(3)
O6 N8 C5 118.2(3)
O5 N8 C5 118.3(3)
O7 N9 O8 122.9(3)
O7 N9 C8 118.4(3)
O8 N9 C8 118.7(3)
P1 N10 P2 146.2(2)
N2 C1 C2 108.6(3)
C3 C2 C1 106.5(3)
C3 C2 N7 126.9(3)
C1 C2 N7 126.6(3)
N1 C3 C2 108.5(3)
N4 C4 C5 108.5(3)
C4 C5 C6 106.9(3)
C4 C5 N8 126.4(3)
C6 C5 N8 126.7(3)
N3 C6 C5 108.6(3)
N6 C7 C8 108.8(3)
C9 C8 C7 106.3(3)
C9 C8 N9 126.9(3)
C7 C8 N9 126.8(3)
N5 C9 C8 108.5(3)
C18 C13 C14 119.1(3)
C18 C13 P1 120.0(3)
C14 C13 P1 120.9(3)
C13 C14 C15 120.1(3)
C16 C15 C14 119.8(4)
C17 C16 C15 120.6(4)
C16 C17 C18 119.9(4)
C13 C18 C17 120.5(4)
C24 C19 C20 118.9(3)
C24 C19 P1 121.7(3)
C20 C19 P1 119.4(3)
C21 C20 C19 120.5(4)
C22 C21 C20 120.3(4)
C21 C22 C23 120.1(4)
C22 C23 C24 120.2(4)
C19 C24 C23 120.1(4)
C26 C25 C30 118.7(3)
C26 C25 P1 120.3(3)
C30 C25 P1 121.1(2)
C25 C26 C27 120.6(4)
C28 C27 C26 120.2(4)
C27 C28 C29 120.5(4)
C28 C29 C30 119.3(4)
C25 C30 C29 120.7(3)
C32 C31 C36 118.6(3)
C32 C31 P2 119.6(3)
C36 C31 P2 121.8(3)
C33 C32 C31 121.0(4)
C34 C33 C32 120.0(4)
C35 C34 C33 119.9(4)
C34 C35 C36 120.6(4)
C31 C36 C35 119.9(3)
C42 C37 C38 119.1(3)
C42 C37 P2 122.1(3)
C38 C37 P2 118.8(2)
C39 C38 C37 120.4(3)
C40 C39 C38 119.7(4)
C41 C40 C39 121.2(4)
C40 C41 C42 119.6(4)
C37 C42 C41 120.1(4)
C44 C43 C48 119.3(3)
C44 C43 P2 120.8(3)
C48 C43 P2 119.5(3)
C45 C44 C43 120.7(4)
C44 C45 C46 119.7(4)
C47 C46 C45 120.8(4)
C46 C47 C48 119.9(4)
C47 C48 C43 119.5(4)

loop_
_geom_bond_atom_site_label_1
_geom_bond_atom_site_label_2
_geom_bond_distance
Cu1 N6 1.953(3)
Cu1 N1 1.954(3)
Cu1 O1 2.026(2)
Cu1 Cl1 2.3104(9)
Cu1 O2 2.365(3)
Cu2 N2 1.953(3)
Cu2 N3 1.961(3)
Cu2 O1 2.028(2)
Cu2 Cl2 2.2877(9)
Cu3 N5 1.942(3)
Cu3 N4 1.943(3)
Cu3 O1 2.013(2)
Cu3 Cl3 2.2365(10)
P1 N10 1.566(3)
P1 C25 1.797(3)
P1 C13 1.801(3)
P1 C19 1.811(3)
P2 N10 1.579(3)
P2 C31 1.795(3)
P2 C37 1.796(3)
P2 C43 1.798(3)
O2 C10 1.386(5)
O3 N7 1.214(4)
O4 N7 1.220(4)
O5 N8 1.240(4)
O6 N8 1.224(4)
O7 N9 1.210(4)
O8 N9 1.216(4)
O9 C11 1.380(6)
O10 C12 1.335(7)
N1 C3 1.322(4)
N1 N2 1.373(4)
N2 C1 1.328(4)
N3 C6 1.330(4)
N3 N4 1.377(4)
N4 C4 1.329(4)
N5 C9 1.331(4)
N5 N6 1.369(3)
N6 C7 1.325(4)
N7 C2 1.438(4)
N8 C5 1.426(4)
N9 C8 1.426(4)
C1 C2 1.375(5)
C2 C3 1.373(5)
C4 C5 1.368(5)
C5 C6 1.372(5)
C7 C8 1.375(5)
C8 C9 1.373(5)
C13 C18 1.380(5)
C13 C14 1.381(5)
C14 C15 1.386(5)
C15 C16 1.370(5)
C16 C17 1.361(6)
C17 C18 1.380(5)
C19 C24 1.377(5)
C19 C20 1.382(5)
C20 C21 1.377(5)
C21 C22 1.357(6)
C22 C23 1.370(6)
C23 C24 1.382(5)
C25 C26 1.378(4)
C25 C30 1.385(5)
C26 C27 1.379(5)
C27 C28 1.361(6)
C28 C29 1.375(5)
C29 C30 1.386(5)
C31 C32 1.376(5)
C31 C36 1.383(5)
C32 C33 1.375(5)
C33 C34 1.368(6)
C34 C35 1.359(5)
C35 C36 1.386(5)
C37 C42 1.385(5)
C37 C38 1.390(5)
C38 C39 1.376(5)
C39 C40 1.368(6)
C40 C41 1.366(6)
C41 C42 1.386(5)
C43 C44 1.376(5)
C43 C48 1.392(5)
C44 C45 1.367(5)
C45 C46 1.371(6)
C46 C47 1.362(6)
C47 C48 1.383(5)
